data_7240436
loop_
_publ_author_name
'Verpekin, Victor V.'
'Semeikin, Oleg V.'
'Vasiliev, Alexander D.'
'Kondrasenko, Alexander A.'
'Belousov, Yuri A.'
'Ustynyuk, Nikolai A.'

_publ_section_title
;
 Catalyzed M--C coupling reactions in the synthesis of
 \s-(pyridylethynyl)dicarbonylcyclopentadienyliron complexes
;
_journal_issue 29
_journal_name_full 'RSC Advances'
_journal_page_first 17014
_journal_page_last 17025
_journal_paper_doi 10.1039/D0RA02333G
_journal_volume 10
_journal_year 2020
_chemical_formula_moiety 'C14 H9 Fe N O2'
_chemical_formula_sum 'C14 H9 Fe N O2'
_chemical_formula_weight 279.07
_chemical_name_systematic dicarbonyl(4-pyridylethynyl)(\h^5^-cyclopentadienyl)iron
_space_group_crystal_system monoclinic
_space_group_IT_number 15
_space_group_name_Hall '-C 2yc'
_space_group_name_H-M_alt 'C 1 2/c 1'
_atom_sites_solution_hydrogens difmap
_atom_sites_solution_primary direct
_atom_sites_solution_secondary difmap
_audit_creation_method SHELXL-2014/7
_audit_update_record
;
2019-12-20 deposited with the CCDC.	2020-04-21 downloaded from the CCDC.
;
_cell_angle_alpha 90
_cell_angle_beta 114.1838(17)
_cell_angle_gamma 90
_cell_formula_units_Z 8
_cell_length_a 16.9444(13)
_cell_length_b 9.1089(7)
_cell_length_c 17.4069(14)
_cell_measurement_reflns_used 3249
_cell_measurement_temperature 296(2)
_cell_measurement_theta_max 27.11
_cell_measurement_theta_min 2.56
_cell_volume 2450.9(3)
_computing_cell_refinement 'Bruker SAINT'
_computing_data_collection 'Bruker PHOTON 2'
_computing_data_reduction 'Bruker SAINT'
_computing_molecular_graphics 'Bruker SHELXTL'
_computing_publication_material 'Bruker SHELXTL'
_computing_structure_refinement 'SHELXL (Sheldrick 2015)'
_computing_structure_solution 'SHELXT (Sheldrick 2015)'
_diffrn_ambient_temperature 296(2)
_diffrn_measured_fraction_theta_full 0.998
_diffrn_measured_fraction_theta_max 0.998
_diffrn_measurement_device_type 'Bruker PHOTON-II CCD'
_diffrn_measurement_method '\f and \w scans'
_diffrn_radiation_type MoK\a
_diffrn_radiation_wavelength 0.71073
_diffrn_reflns_av_R_equivalents 0.0445
_diffrn_reflns_av_unetI/netI 0.0300
_diffrn_reflns_Laue_measured_fraction_full 0.998
_diffrn_reflns_Laue_measured_fraction_max 0.998
_diffrn_reflns_limit_h_max 21
_diffrn_reflns_limit_h_min -21
_diffrn_reflns_limit_k_max 11
_diffrn_reflns_limit_k_min -11
_diffrn_reflns_limit_l_max 22
_diffrn_reflns_limit_l_min -22
_diffrn_reflns_number 13414
_diffrn_reflns_point_group_measured_fraction_full 0.998
_diffrn_reflns_point_group_measured_fraction_max 0.998
_diffrn_reflns_theta_full 25.242
_diffrn_reflns_theta_max 26.995
_diffrn_reflns_theta_min 2.565
_exptl_absorpt_coefficient_mu 1.221
_exptl_absorpt_correction_T_max 0.7455
_exptl_absorpt_correction_T_min 0.5912
_exptl_absorpt_correction_type multi-scan
_exptl_crystal_colour colorless
_exptl_crystal_density_diffrn 1.513
_exptl_crystal_description plate
_exptl_crystal_F_000 1136
_exptl_crystal_recrystallization_method 'Vapour deposition'
_exptl_crystal_size_max 0.610
_exptl_crystal_size_mid 0.320
_exptl_crystal_size_min 0.080
_refine_diff_density_max 0.414
_refine_diff_density_min -0.293
_refine_diff_density_rms 0.050
_refine_ls_extinction_method none
_refine_ls_goodness_of_fit_ref 1.083
_refine_ls_hydrogen_treatment refall
_refine_ls_matrix_type full
_refine_ls_number_parameters 199
_refine_ls_number_reflns 2678
_refine_ls_number_restraints 0
_refine_ls_restrained_S_all 1.083
_refine_ls_R_factor_all 0.0709
_refine_ls_R_factor_gt 0.0523
_refine_ls_shift/su_max 0.001
_refine_ls_shift/su_mean 0.000
_refine_ls_structure_factor_coef Fsqd
_refine_ls_weighting_details 'w=1/[\s^2^(Fo^2^)+(0.0433P)^2^+3.4496P] where P=(Fo^2^+2Fc^2^)/3'
_refine_ls_weighting_scheme calc
_refine_ls_wR_factor_gt 0.1134
_refine_ls_wR_factor_ref 0.1221
_reflns_Friedel_coverage 0.000
_reflns_number_gt 2067
_reflns_number_total 2678
_reflns_threshold_expression 'I > 2\s(I)'
_cod_data_source_file d0ra02333g2.cif
_cod_data_source_block V479
_cod_depositor_comments 'Adding full bibliography for 7240436--7240439.cif.'
_cod_original_sg_symbol_H-M 'C 2/c'
_cod_database_code 7240436
_shelx_shelxl_version_number 2014/7
_shelx_space_group_comment
;
The symmetry employed for this shelxl refinement is uniquely defined
by the following loop, which should always be used as a source of
symmetry information in preference to the above space-group names.
They are only intended as comments.
;
_shelx_estimated_absorpt_t_min 0.523
_shelx_estimated_absorpt_t_max 0.909

loop_
_space_group_symop_operation_xyz
'x, y, z'
'-x, y, -z+1/2'
'x+1/2, y+1/2, z'
'-x+1/2, y+1/2, -z+1/2'
'-x, -y, -z'
'x, -y, z-1/2'
'-x+1/2, -y+1/2, -z'
'x+1/2, -y+1/2, z-1/2'

loop_
_atom_site_label
_atom_site_type_symbol
_atom_site_fract_x
_atom_site_fract_y
_atom_site_fract_z
_atom_site_U_iso_or_equiv
_atom_site_adp_type
_atom_site_occupancy
_atom_site_site_symmetry_order
_atom_site_calc_flag
_atom_site_refinement_flags_posn
_atom_site_refinement_flags_adp
_atom_site_refinement_flags_occupancy
_atom_site_disorder_assembly
_atom_site_disorder_group
Fe Fe 0.35265(4) 0.51344(4) 0.53950(3) 0.0605(2) Uani 1 1 d . . . . .
C1 C 0.2386(3) 0.5035(4) 0.4922(3) 0.0734(11) Uani 1 1 d . . . . .
O1 O 0.1655(2) 0.4967(4) 0.4619(2) 0.1025(10) Uani 1 1 d . . . . .
C2 C 0.3599(3) 0.6487(4) 0.4704(3) 0.0770(11) Uani 1 1 d . . . . .
O2 O 0.3657(3) 0.7330(3) 0.4258(2) 0.1147(12) Uani 1 1 d . . . . .
C3 C 0.4543(3) 0.4040(5) 0.6358(3) 0.0830(13) Uani 1 1 d . . . . .
H3 H 0.481(3) 0.330(5) 0.626(3) 0.089(14) Uiso 1 1 d . . . . .
C4 C 0.3797(4) 0.3959(5) 0.6503(3) 0.0829(13) Uani 1 1 d . . . . .
H4 H 0.352(2) 0.327(4) 0.652(2) 0.076(12) Uiso 1 1 d . . . . .
C5 C 0.3558(3) 0.5407(5) 0.6600(3) 0.0797(12) Uani 1 1 d . . . . .
H5 H 0.306(2) 0.568(4) 0.666(2) 0.074(11) Uiso 1 1 d . . . . .
C6 C 0.4139(3) 0.6365(5) 0.6492(3) 0.0778(11) Uani 1 1 d . . . . .
H6 H 0.418(3) 0.739(5) 0.654(3) 0.104(15) Uiso 1 1 d . . . . .
C7 C 0.4757(3) 0.5514(5) 0.6338(3) 0.0823(12) Uani 1 1 d . . . . .
H7 H 0.522(2) 0.576(4) 0.630(2) 0.067(11) Uiso 1 1 d . . . . .
C8 C 0.3580(2) 0.3663(3) 0.4639(2) 0.0624(9) Uani 1 1 d . . . . .
C9 C 0.3611(2) 0.2745(4) 0.4155(2) 0.0635(9) Uani 1 1 d . . . . .
C10 C 0.3681(2) 0.1643(3) 0.3608(2) 0.0565(8) Uani 1 1 d . . . . .
C11 C 0.4432(3) 0.0838(4) 0.3805(3) 0.0668(10) Uani 1 1 d . . . . .
H11 H 0.486(2) 0.092(4) 0.428(2) 0.086(14) Uiso 1 1 d . . . . .
C12 C 0.4460(4) -0.0204(5) 0.3236(4) 0.0890(15) Uani 1 1 d . . . . .
H12 H 0.492(3) -0.058(5) 0.340(3) 0.100(18) Uiso 1 1 d . . . . .
C13 C 0.3122(4) 0.0248(6) 0.2342(3) 0.0891(14) Uani 1 1 d . . . . .
H13 H 0.267(2) 0.009(4) 0.192(2) 0.052(10) Uiso 1 1 d . . . . .
C14 C 0.3017(3) 0.1334(4) 0.2838(3) 0.0702(10) Uani 1 1 d . . . . .
H14 H 0.258(2) 0.186(4) 0.268(2) 0.055(11) Uiso 1 1 d . . . . .
N N 0.3823(3) -0.0524(4) 0.2520(3) 0.0915(12) Uani 1 1 d . . . . .

loop_
_atom_site_aniso_label
_atom_site_aniso_U_11
_atom_site_aniso_U_22
_atom_site_aniso_U_33
_atom_site_aniso_U_23
_atom_site_aniso_U_13
_atom_site_aniso_U_12
Fe 0.0935(4) 0.0394(3) 0.0680(3) 0.0033(2) 0.0528(3) 0.0055(2)
C1 0.097(3) 0.063(2) 0.080(3) 0.0095(19) 0.057(2) 0.017(2)
O1 0.096(2) 0.114(3) 0.108(3) 0.0105(19) 0.053(2) 0.014(2)
C2 0.119(3) 0.0507(19) 0.077(3) 0.0000(17) 0.056(3) -0.004(2)
O2 0.193(4) 0.0740(19) 0.097(2) 0.0185(16) 0.080(3) -0.016(2)
C3 0.119(4) 0.065(2) 0.078(3) 0.015(2) 0.053(3) 0.021(2)
C4 0.132(4) 0.061(2) 0.077(3) 0.0062(19) 0.065(3) -0.015(3)
C5 0.112(4) 0.078(3) 0.071(3) 0.0017(19) 0.059(3) 0.004(2)
C6 0.114(3) 0.060(2) 0.069(2) -0.0071(18) 0.047(2) -0.006(2)
C7 0.089(3) 0.083(3) 0.085(3) 0.013(2) 0.045(3) -0.002(2)
C8 0.082(2) 0.0455(16) 0.073(2) 0.0013(15) 0.045(2) 0.0028(16)
C9 0.078(2) 0.0503(18) 0.073(2) 0.0010(16) 0.042(2) 0.0020(16)
C10 0.077(2) 0.0424(15) 0.065(2) -0.0017(14) 0.0446(19) -0.0038(15)
C11 0.088(3) 0.0482(18) 0.068(3) -0.0008(16) 0.037(2) 0.0016(19)
C12 0.112(4) 0.055(2) 0.123(4) -0.002(2) 0.071(4) 0.015(3)
C13 0.113(4) 0.087(3) 0.078(3) -0.025(2) 0.050(3) -0.029(3)
C14 0.082(3) 0.064(2) 0.079(3) -0.0016(19) 0.047(2) -0.003(2)
N 0.135(4) 0.064(2) 0.099(3) -0.0238(19) 0.072(3) -0.013(2)

loop_
_atom_type_symbol
_atom_type_description
_atom_type_scat_dispersion_real
_atom_type_scat_dispersion_imag
_atom_type_scat_source
C C 0.0033 0.0016 'International Tables Vol C Tables 4.2.6.8 and 6.1.1.4'
H H 0.0000 0.0000 'International Tables Vol C Tables 4.2.6.8 and 6.1.1.4'
N N 0.0061 0.0033 'International Tables Vol C Tables 4.2.6.8 and 6.1.1.4'
O O 0.0106 0.0060 'International Tables Vol C Tables 4.2.6.8 and 6.1.1.4'
Fe Fe 0.3463 0.8444 'International Tables Vol C Tables 4.2.6.8 and 6.1.1.4'

loop_
_geom_angle_atom_site_label_1
_geom_angle_atom_site_label_2
_geom_angle_atom_site_label_3
_geom_angle
_geom_angle_site_symmetry_1
_geom_angle_site_symmetry_3
_geom_angle_publ_flag
C2 Fe C1 94.98(19) . . ?
C2 Fe C8 89.07(16) . . ?
C1 Fe C8 89.68(17) . . ?
C2 Fe C4 160.1(2) . . ?
C1 Fe C4 100.86(19) . . ?
C8 Fe C4 102.89(16) . . ?
C2 Fe C6 95.82(17) . . ?
C1 Fe C6 119.55(18) . . ?
C8 Fe C6 149.64(18) . . ?
C4 Fe C6 65.88(18) . . ?
C2 Fe C7 95.44(19) . . ?
C1 Fe C7 157.67(18) . . ?
C8 Fe C7 110.18(18) . . ?
C4 Fe C7 65.63(19) . . ?
C6 Fe C7 39.59(17) . . ?
C2 Fe C5 128.47(17) . . ?
C1 Fe C5 92.68(19) . . ?
C8 Fe C5 141.91(16) . . ?
C4 Fe C5 39.44(16) . . ?
C6 Fe C5 38.73(16) . . ?
C7 Fe C5 65.46(19) . . ?
C2 Fe C3 127.9(2) . . ?
C1 Fe C3 137.01(18) . . ?
C8 Fe C3 87.82(17) . . ?
C4 Fe C3 38.78(17) . . ?
C6 Fe C3 65.59(18) . . ?
C7 Fe C3 38.91(18) . . ?
C5 Fe C3 65.18(18) . . ?
O1 C1 Fe 179.8(5) . . ?
O2 C2 Fe 178.4(4) . . ?
C4 C3 C7 108.7(4) . . ?
C4 C3 Fe 70.2(3) . . ?
C7 C3 Fe 70.1(3) . . ?
C4 C3 H3 125(3) . . ?
C7 C3 H3 126(3) . . ?
Fe C3 H3 122(3) . . ?
C3 C4 C5 107.4(4) . . ?
C3 C4 Fe 71.1(2) . . ?
C5 C4 Fe 70.4(2) . . ?
C3 C4 H4 131(3) . . ?
C5 C4 H4 122(3) . . ?
Fe C4 H4 122(3) . . ?
C6 C5 C4 108.6(4) . . ?
C6 C5 Fe 70.5(2) . . ?
C4 C5 Fe 70.1(2) . . ?
C6 C5 H5 126(2) . . ?
C4 C5 H5 126(2) . . ?
Fe C5 H5 120(2) . . ?
C5 C6 C7 107.6(4) . . ?
C5 C6 Fe 70.8(2) . . ?
C7 C6 Fe 70.2(3) . . ?
C5 C6 H6 130(3) . . ?
C7 C6 H6 122(3) . . ?
Fe C6 H6 128(3) . . ?
C3 C7 C6 107.7(4) . . ?
C3 C7 Fe 71.0(3) . . ?
C6 C7 Fe 70.2(3) . . ?
C3 C7 H7 121(3) . . ?
C6 C7 H7 131(3) . . ?
Fe C7 H7 130(3) . . ?
C9 C8 Fe 179.4(3) . . ?
C8 C9 C10 177.7(4) . . ?
C14 C10 C11 115.7(3) . . ?
C14 C10 C9 122.4(3) . . ?
C11 C10 C9 122.0(3) . . ?
C10 C11 C12 118.9(4) . . ?
C10 C11 H11 121(3) . . ?
C12 C11 H11 120(3) . . ?
N C12 C11 125.3(5) . . ?
N C12 H12 124(4) . . ?
C11 C12 H12 111(4) . . ?
N C13 C14 125.5(5) . . ?
N C13 H13 123(2) . . ?
C14 C13 H13 112(3) . . ?
C13 C14 C10 119.5(5) . . ?
C13 C14 H14 123(2) . . ?
C10 C14 H14 118(2) . . ?
C13 N C12 115.1(4) . . ?

loop_
_geom_bond_atom_site_label_1
_geom_bond_atom_site_label_2
_geom_bond_distance
_geom_bond_site_symmetry_2
_geom_bond_publ_flag
Fe C2 1.761(4) . ?
Fe C1 1.766(5) . ?
Fe C8 1.906(3) . ?
Fe C4 2.087(4) . ?
Fe C6 2.087(4) . ?
Fe C7 2.087(5) . ?
Fe C5 2.091(4) . ?
Fe C3 2.098(5) . ?
C1 O1 1.131(5) . ?
C2 O2 1.124(4) . ?
C3 C4 1.389(6) . ?
C3 C7 1.394(6) . ?
C3 H3 0.86(4) . ?
C4 C5 1.410(6) . ?
C4 H4 0.80(4) . ?
C5 C6 1.385(6) . ?
C5 H5 0.93(4) . ?
C6 C7 1.414(6) . ?
C6 H6 0.94(4) . ?
C7 H7 0.85(4) . ?
C8 C9 1.203(4) . ?
C9 C10 1.422(4) . ?
C10 C14 1.382(5) . ?
C10 C11 1.383(5) . ?
C11 C12 1.386(6) . ?
C11 H11 0.85(4) . ?
C12 N 1.304(7) . ?
C12 H12 0.79(4) . ?
C13 N 1.303(7) . ?
C13 C14 1.371(6) . ?
C13 H13 0.82(3) . ?
C14 H14 0.83(3) . ?
